data_7020655
loop_
_publ_author_name
'Grzechnik, Andrzej'
'Khaidukov, Nicholas'
'Friese, Karen'

_publ_section_title
;
 Crystal structures and stability of trigonal KLnF4 fluorides (Ln = Y, Ho,
 Er, Tm, Yb).
;
_journal_issue 2
_journal_name_full 'Dalton transactions (Cambridge, England : 2003)'
_journal_page_first 441
_journal_page_last 447
_journal_paper_doi 10.1039/c2dt31483e
_journal_volume 42
_journal_year 2013
_chemical_formula_sum 'F4 K Y'
_chemical_formula_weight 306
_chemical_name_systematic ' ?'
_space_group_IT_number 145
_symmetry_cell_setting trigonal
_symmetry_Int_Tables_number 145
_symmetry_space_group_name_Hall 'P 32'
_symmetry_space_group_name_H-M 'P 32'
_cell_angle_alpha 90
_cell_angle_beta 90
_cell_angle_gamma 120
_cell_formula_units_Z 18
_cell_length_a 14.006(2)
_cell_length_b 14.006(2)
_cell_length_c 10.0620(10)
_cell_measurement_temperature 293
_cell_volume 1709.4(4)
_diffrn_ambient_temperature 293
_diffrn_measured_fraction_theta_full 0.78
_diffrn_measured_fraction_theta_max 0
_diffrn_radiation_probe x-ray
_diffrn_radiation_wavelength 0.4
_diffrn_reflns_av_R_equivalents 0.0967
_diffrn_reflns_av_sigmaI/netI 0.0385
_diffrn_reflns_limit_h_max 26
_diffrn_reflns_limit_h_min -21
_diffrn_reflns_limit_k_max 26
_diffrn_reflns_limit_k_min -26
_diffrn_reflns_limit_l_max 17
_diffrn_reflns_limit_l_min -16
_diffrn_reflns_number 17909
_diffrn_reflns_theta_full 12.9
_diffrn_reflns_theta_max 22.38
_diffrn_reflns_theta_min 1.48
_exptl_absorpt_coefficient_mu 3.624
_exptl_crystal_density_diffrn 3.5658
_exptl_crystal_F_000 1692
_exptl_crystal_size_max 0.10
_exptl_crystal_size_mid 0.07
_exptl_crystal_size_min 0.04
_refine_diff_density_max 2.56
_refine_diff_density_min -3.10
_refine_ls_abs_structure_details ' 8697 of Friedel pairs used in the refinement'
_refine_ls_abs_structure_Flack 0
_refine_ls_extinction_method none
_refine_ls_goodness_of_fit_gt 2.67
_refine_ls_goodness_of_fit_ref 2.67
_refine_ls_number_constraints 65
_refine_ls_number_parameters 142
_refine_ls_number_reflns 8382
_refine_ls_number_restraints 0
_refine_ls_R_factor_all 0.0730
_refine_ls_R_factor_gt 0.0730
_refine_ls_shift/su_max 0.0394
_refine_ls_shift/su_mean 0.0074
_refine_ls_structure_factor_coef F
_refine_ls_weighting_details w=1/(\s^2^(F)+0.0001F^2^)
_refine_ls_weighting_scheme sigma
_refine_ls_wR_factor_gt 0.0724
_refine_ls_wR_factor_ref 0.0724
_reflns_number_gt 8379
_reflns_number_total 8382
_reflns_threshold_expression I>3\s(I)
_cod_data_source_file c2dt31483e.txt
_cod_data_source_block IV
_cod_depositor_comments
;
The following automatic conversions were performed:

'_diffrn_radiation_probe' value 'X-ray' changed to 'x-ray' according
to /home/saulius/struct/CIF-dictionaries/cif_core.dic dictionary
named 'cif_core.dic' version 2.4.2 from 2011-04-26.

Automatic conversion script
Id: cif_fix_values 1891 2012-01-12 08:04:46Z andrius 
;
_cod_original_formula_sum 'F4 K1 Y1'
_cod_database_code 7020655

loop_
_symmetry_equiv_pos_site_id
_symmetry_equiv_pos_as_xyz
1 x,y,z
2 -y,x-y,z+2/3
3 -x+y,-x,z+1/3

loop_
_atom_site_label
_atom_site_type_symbol
_atom_site_fract_x
_atom_site_fract_y
_atom_site_fract_z
_atom_site_adp_type
_atom_site_U_iso_or_equiv
_atom_site_symmetry_multiplicity
_atom_site_occupancy
_atom_site_calc_flag
Y1 Y 0.13331(13) 0.89179(15) 0.6661(2) Uani 0.0120(3) 3 1 d
Y2 Y 0.28454(14) 0.73332(16) 0.6762(3) Uani 0.0125(2) 3 1 d
Y3 Y 0.77952(15) 0.20568(16) 0.6537(2) Uani 0.0120(3) 3 1 d
Y4 Y 0.94207(16) 0.0588(2) 0.6712(3) Uani 0.0125(2) 3 1 d
Y5 Y 0.45206(17) 0.5437(2) 0.6736(2) Uani 0.0120(3) 3 1 d
Y6 Y 0.60309(12) 0.38517(17) 0.6496(2) Uani 0.0125(2) 3 1 d
K1 K 0.2681(4) 0.2190(4) 0.6451(7) Uani 0.0174(8) 3 1 d
K2 K 0.7806(5) 0.7114(5) 0.6783(7) Uani 0.0255(12) 3 1 d
K3 K 0.6117(5) 0.8763(4) 0.6499(5) Uani 0.0174(8) 3 1 d
K4 K 0.1026(4) 0.3965(5) 0.6832(6) Uani 0.0255(12) 3 1 d
K5 K 0.4585(4) 0.0652(4) 0.6831(7) Uani 0.0255(12) 3 1 d
K6 K 0.9484(4) 0.5663(4) 0.6507(6) Uani 0.0174(8) 3 1 d
F1 F 0.1287(10) 0.9292(10) 0.8867(17) Uiso 0.0197(15) 3 1 d
F2 F 0.0714(9) 0.8765(10) 0.4500(15) Uiso 0.0188(14) 3 1 d
F3 F 0.2065(8) 0.5927(9) 0.5287(14) Uiso 0.0237(9) 3 1 d
F4 F 0.3331(10) 0.7304(9) 0.3428(16) Uiso 0.0255(10) 3 1 d
F5 F 0.7385(10) 0.1997(10) 0.4338(17) Uiso 0.0188(14) 3 1 d
F6 F 0.7870(9) 0.2688(9) 0.8594(15) Uiso 0.0197(15) 3 1 d
F7 F -0.0066(10) 0.0604(9) 0.3281(15) Uiso 0.0255(10) 3 1 d
F8 F 0.0789(9) -0.0449(9) 1.1897(14) Uiso 0.0237(9) 3 1 d
F9 F 0.3901(9) 0.5338(9) 0.4573(15) Uiso 0.0188(14) 3 1 d
F10 F 0.4515(10) 0.5848(10) 0.8936(16) Uiso 0.0197(15) 3 1 d
F11 F 0.5506(9) 0.2963(9) 0.4539(15) Uiso 0.0237(9) 3 1 d
F12 F -0.2600(9) -0.6058(10) 1.3053(14) Uiso 0.0255(10) 3 1 d
F13 F 0.7708(8) 0.7285(8) 0.9359(15) Uiso 0.0155(12) 3 1 d
F14 F 0.8088(8) 0.7257(8) 0.4185(14) Uiso 0.0124(9) 3 1 d
F15 F 0.2460(9) 0.2233(8) 0.3949(14) Uiso 0.0174(12) 3 1 d
F16 F 0.8171(8) 0.0827(9) 1.5560(13) Uiso 0.0164(11) 3 1 d
F17 F 0.1252(8) 0.3952(9) 0.4301(13) Uiso 0.0124(9) 3 1 d
F18 F 0.0958(7) 0.4045(8) 0.9397(12) Uiso 0.0155(12) 3 1 d
F19 F 0.1623(7) 0.7643(7) 0.5642(11) Uiso 0.0164(11) 3 1 d
F20 F 0.5913(8) 0.8848(8) 0.4024(14) Uiso 0.0174(12) 3 1 d
F21 F 0.9440(8) 0.5822(8) 0.3982(14) Uiso 0.0174(12) 3 1 d
F22 F -0.4084(10) -0.9443(9) 1.2391(14) Uiso 0.0164(11) 3 1 d
F23 F 0.4766(7) 0.0706(7) 1.4222(12) Uiso 0.0124(9) 3 1 d
F24 F 0.4599(8) 0.0894(8) 0.9446(12) Uiso 0.0155(12) 3 1 d

loop_
_atom_site_aniso_label
_atom_site_aniso_type_symbol
_atom_site_aniso_U_11
_atom_site_aniso_U_22
_atom_site_aniso_U_33
_atom_site_aniso_U_12
_atom_site_aniso_U_13
_atom_site_aniso_U_23
Y1 Y 0.0078(3) 0.0140(4) 0.0165(3) 0.00713(18) -0.0020(2) 0.0010(3)
Y2 Y 0.0040(3) 0.0148(4) 0.0198(3) 0.00555(16) -0.0023(2) 0.0041(3)
Y3 Y 0.0078(3) 0.0140(4) 0.0165(3) 0.00713(18) -0.0020(2) 0.0010(3)
Y4 Y 0.0040(3) 0.0148(4) 0.0198(3) 0.00555(16) -0.0023(2) 0.0041(3)
Y5 Y 0.0078(3) 0.0140(4) 0.0165(3) 0.00713(18) -0.0020(2) 0.0010(3)
Y6 Y 0.0040(3) 0.0148(4) 0.0198(3) 0.00555(16) -0.0023(2) 0.0041(3)
K1 K 0.0188(10) 0.0119(8) 0.0168(15) 0.0042(8) 0.0036(9) 0.0018(8)
K2 K 0.0206(11) 0.0336(15) 0.029(2) 0.0189(12) -0.0083(10) -0.0129(12)
K3 K 0.0188(10) 0.0119(8) 0.0168(15) 0.0042(8) 0.0036(9) 0.0018(8)
K4 K 0.0206(11) 0.0336(15) 0.029(2) 0.0189(12) -0.0083(10) -0.0129(12)
K5 K 0.0206(11) 0.0336(15) 0.029(2) 0.0189(12) -0.0083(10) -0.0129(12)
K6 K 0.0188(10) 0.0119(8) 0.0168(15) 0.0042(8) 0.0036(9) 0.0018(8)

loop_
_atom_type_symbol
_atom_type_scat_dispersion_real
_atom_type_scat_dispersion_imag
_atom_type_scat_source
F 0.0032 0.0029 'International Tables Vol C tables 4.2.6.8 and 6.1.1.1'
K 0.0760 0.0798 'International Tables Vol C tables 4.2.6.8 and 6.1.1.1'
Y 0.2211 1.3572 'International Tables Vol C tables 4.2.6.8 and 6.1.1.1'

loop_
_geom_bond_atom_site_label_1
_geom_bond_atom_site_label_2
_geom_bond_site_symmetry_2
_geom_bond_distance
Y1 F1 . 2.289(17)
Y1 F2 . 2.311(15)
Y1 F7 3_565 2.223(19)
Y1 F13 2_664 2.125(11)
Y1 F15 3_565 2.163(11)
Y1 F17 3_565 2.266(17)
Y1 F19 . 2.265(12)
Y2 F3 . 2.264(12)
Y2 F3 3_565 2.243(14)
Y2 F4 3_565 2.20(2)
Y2 F9 3_565 2.190(13)
Y2 F10 2_664 2.187(13)
Y2 F17 3_565 2.268(15)
Y2 F19 . 2.265(12)
Y3 F5 . 2.277(17)
Y3 F6 . 2.233(15)
Y3 F12 3_654 2.24(2)
Y3 F14 3_665 2.259(17)
Y3 F16 1_554 2.262(14)
Y3 F21 3_665 2.185(11)
Y3 F24 2_654 2.155(11)
Y4 F1 2_764 2.233(14)
Y4 F2 3_555 2.187(13)
Y4 F7 3_655 2.21(2)
Y4 F8 2_654 2.249(13)
Y4 F8 3_654 2.240(13)
Y4 F14 3_665 2.208(16)
Y4 F16 1_554 2.260(14)
Y5 F4 3_565 2.21(2)
Y5 F9 . 2.322(15)
Y5 F10 . 2.288(16)
Y5 F18 2_664 2.148(10)
Y5 F20 3_565 2.168(11)
Y5 F22 3_654 2.230(17)
Y5 F23 3_664 2.297(15)
Y6 F5 3_665 2.215(14)
Y6 F6 2_654 2.212(13)
Y6 F11 . 2.247(14)
Y6 F11 3_665 2.218(16)
Y6 F12 3_654 2.203(19)
Y6 F22 3_654 2.266(19)
Y6 F23 3_664 2.268(13)
K1 F1 2_664 2.794(17)
K1 F5 3_665 2.75(2)
K1 F7 3_555 2.903(12)
K1 F13 2_654 2.535(18)
K1 F15 . 2.541(15)
K1 F16 3_664 2.505(15)
K1 F20 3_565 2.659(14)
K1 F22 3_654 2.797(12)
K2 F2 3_565 3.073(17)
K2 F6 2_654 2.877(18)
K2 F8 3_664 2.987(14)
K2 F13 . 2.613(16)
K2 F14 . 2.637(15)
K2 F15 3_665 2.560(17)
K2 F18 2_664 2.568(14)
K2 F23 3_664 2.737(10)
K3 F2 3_565 2.773(19)
K3 F4 3_565 2.980(13)
K3 F10 2_664 2.835(18)
K3 F16 1_564 3.034(10)
K3 F18 2_664 2.524(17)
K3 F19 3_565 2.539(12)
K3 F20 . 2.516(15)
K3 F21 3_675 2.492(14)
K4 F1 2_664 2.88(2)
K4 F3 . 2.843(13)
K4 F9 3_565 2.952(16)
K4 F14 3_565 2.835(11)
K4 F17 . 2.567(14)
K4 F18 . 2.587(13)
K4 F20 3_565 2.645(18)
K4 F24 2_554 2.629(14)
K5 F5 3_665 2.858(18)
K5 F10 2_654 2.82(2)
K5 F12 3_654 2.770(13)
K5 F13 2_654 2.604(15)
K5 F17 3_555 2.774(11)
K5 F21 3_665 2.630(19)
K5 F23 1_554 2.635(14)
K5 F24 . 2.652(14)
K6 F6 2_654 3.038(15)
K6 F9 3_665 2.858(18)
K6 F11 3_665 2.825(15)
K6 F15 3_665 2.572(14)
K6 F19 1_655 3.019(9)
K6 F21 . 2.554(15)
K6 F22 2_554 2.597(16)
K6 F24 2_654 2.551(17)
F1 F7 2_565 2.89(2)
F1 F7 3_565 2.83(2)
F1 F8 1_565 3.19(2)
F1 F14 2_665 2.898(18)
F1 F15 3_565 2.803(17)
F1 F16 3_674 3.081(15)
F1 F17 3_565 2.75(2)
F2 F7 3_565 2.82(2)
F2 F8 1_564 2.82(2)
F2 F8 3_564 3.18(2)
F2 F13 2_664 3.015(16)
F2 F16 2_553 3.092(18)
F2 F19 . 2.72(2)
F3 F4 . 2.635(18)
F3 F4 3_565 2.77(2)
F3 F9 . 3.15(2)
F3 F9 3_565 2.83(2)
F3 F10 3_564 3.17(2)
F3 F17 . 2.604(17)
F3 F19 . 2.789(18)
F4 F9 2_664 2.854(19)
F4 F10 2_664 2.75(2)
F4 F10 3_564 2.924(17)
F4 F18 3_564 2.71(2)
F5 F12 1_664 3.01(2)
F5 F12 3_654 2.71(2)
F5 F16 1_554 2.69(2)
F5 F22 1_664 2.826(18)
F5 F23 1_554 3.179(15)
F5 F24 2_654 2.992(16)
F6 F11 2_655 2.84(2)
F6 F11 3_665 2.95(2)
F6 F12 3_654 2.86(2)
F6 F14 3_665 2.76(2)
F6 F21 3_665 2.944(15)
F6 F23 2_654 3.028(17)
F6 F24 2_654 2.965(18)
F7 F8 1_554 2.71(2)
F7 F8 3_554 2.674(18)
F7 F13 3_564 2.71(2)
F7 F15 . 3.179(14)
F8 F14 2_655 2.628(15)
F8 F16 2_544 2.792(16)
F9 F18 2_664 3.007(15)
F9 F19 2_664 3.062(16)
F9 F22 3_654 2.71(2)
F10 F17 2_665 2.926(18)
F10 F19 3_565 3.086(14)
F10 F20 3_565 2.837(16)
F10 F23 3_664 2.89(2)
F11 F12 1_664 2.741(17)
F11 F12 3_654 2.56(2)
F11 F22 3_654 2.69(2)
F11 F23 1_554 2.810(16)
F12 F21 1_446 2.906(14)
F12 F24 3_555 3.13(2)
F13 F17 2_665 2.84(2)
F14 F16 2_653 2.453(19)
F14 F24 3_664 2.922(14)
F15 F19 2_664 3.015(19)
F16 F21 3_666 2.93(2)
F17 F19 2_664 2.522(17)
F18 F23 2_554 2.782(17)
F20 F22 1_674 2.901(19)
F22 F23 1_445 2.523(19)

loop_
_jana_cell_twin_matrix_id
_jana_cell_twin_volume_fraction
_jana_cell_twin_matrix_1_1
_jana_cell_twin_matrix_1_2
_jana_cell_twin_matrix_1_3
_jana_cell_twin_matrix_2_1
_jana_cell_twin_matrix_2_2
_jana_cell_twin_matrix_2_3
_jana_cell_twin_matrix_3_1
_jana_cell_twin_matrix_3_2
_jana_cell_twin_matrix_3_3
1 0.505(3) 1 0 0 0 1 0 0 0 1
2 0 -1 0 0 0 -1 0 0 0 -1
3 0 1 -1 0 0 -1 0 0 0 -1
4 0.495(3) -1 1 0 0 1 0 0 0 -1
